data_7001575
loop_
_publ_author_name
'Huang, Guo'
'Sun, Yan-Qiong'
'Xu, Zhengtao'
'Zeller, Matthias'
'Hunter, Allen D.'

_publ_section_title
;
 Structural regularity and diversity in hybrids of aromatic thioethers
 and BiBr3: from discrete complexes to layers and 3D nets
;
_journal_issue 26
_journal_name_full 'Dalton Transactions'
_journal_page_first 5083
_journal_page_last 5093
_journal_paper_doi 10.1039/b902490p
_journal_year 2009
_chemical_formula_sum 'C54 H48 Bi4 Br12 S6'
_chemical_formula_weight 2684.12
_chemical_name_systematic
;
?
;
_space_group_IT_number 2
_symmetry_cell_setting triclinic
_symmetry_space_group_name_Hall '-P 1'
_symmetry_space_group_name_H-M 'P -1'
_atom_sites_solution_hydrogens geom
_atom_sites_solution_primary direct
_atom_sites_solution_secondary difmap
_audit_creation_method SHELXL-97
_cell_angle_alpha 107.547(3)
_cell_angle_beta 107.506(3)
_cell_angle_gamma 98.818(3)
_cell_formula_units_Z 1
_cell_length_a 9.2400(3)
_cell_length_b 14.2253(5)
_cell_length_c 14.7725(5)
_cell_measurement_reflns_used 11175
_cell_measurement_temperature 298(2)
_cell_measurement_theta_max 29.1425
_cell_measurement_theta_min 3.0882
_cell_volume 1700.88(12)
_computing_cell_refinement
;
CrysAlis CCD, Oxford Diffraction Ltd.,
Version 1.171.32.24 (release 21-04-2008 CrysAlis171 .NET)
(compiled Apr 21 2008,18:23:10)
;
_computing_data_collection
;
CrysAlis CCD, Oxford Diffraction Ltd.,
Version 1.171.32.24 (release 21-04-2008 CrysAlis171 .NET)
(compiled Apr 21 2008,18:23:10)
;
_computing_data_reduction
;
CrysAlis CCD, Oxford Diffraction Ltd.,
Version 1.171.32.24 (release 21-04-2008 CrysAlis171 .NET)
(compiled Apr 21 2008,18:23:10)
;
_computing_structure_refinement 'SHELXL-97 (Sheldrick, 1997)'
_computing_structure_solution 'SHELXS-97 (Sheldrick, 1990)'
_diffrn_ambient_temperature 298(2)
_diffrn_measured_fraction_theta_full 0.994
_diffrn_measured_fraction_theta_max 0.994
_diffrn_measurement_device_type 'CrysAlis CCD, Oxford Diffraction'
_diffrn_measurement_method '\w scans'
_diffrn_radiation_monochromator graphite
_diffrn_radiation_source 'Enhance (Mo) X-ray Source'
_diffrn_radiation_type MoK\a
_diffrn_radiation_wavelength 0.71073
_diffrn_reflns_av_R_equivalents 0.0544
_diffrn_reflns_av_sigmaI/netI 0.0610
_diffrn_reflns_limit_h_max 11
_diffrn_reflns_limit_h_min -11
_diffrn_reflns_limit_k_max 17
_diffrn_reflns_limit_k_min -17
_diffrn_reflns_limit_l_max 18
_diffrn_reflns_limit_l_min -18
_diffrn_reflns_number 26827
_diffrn_reflns_theta_full 26.00
_diffrn_reflns_theta_max 26.00
_diffrn_reflns_theta_min 3.09
_diffrn_standards_number 0
_exptl_absorpt_coefficient_mu 17.582
_exptl_absorpt_correction_T_max 0.1269
_exptl_absorpt_correction_T_min 0.0768
_exptl_absorpt_correction_type multi-scan
_exptl_absorpt_process_details
;
CrysAlis RED, Oxford Diffraction Ltd.,
Version 1.171.32.24 (release 21-04-2008 CrysAlis171 .NET)
(compiled Apr 21 2008,18:23:10)
Empirical absorption correction using spherical harmonics,
implemented in SCALE3 ABSPACK scaling algorithm.
;
_exptl_crystal_colour red
_exptl_crystal_density_diffrn 2.620
_exptl_crystal_density_method 'not measured'
_exptl_crystal_description plate-like
_exptl_crystal_F_000 1220
_exptl_crystal_size_max 0.20
_exptl_crystal_size_mid 0.18
_exptl_crystal_size_min 0.15
_refine_diff_density_max 2.201
_refine_diff_density_min -1.306
_refine_diff_density_rms 0.166
_refine_ls_extinction_method none
_refine_ls_goodness_of_fit_ref 0.915
_refine_ls_hydrogen_treatment constr
_refine_ls_matrix_type full
_refine_ls_number_parameters 346
_refine_ls_number_reflns 6668
_refine_ls_number_restraints 0
_refine_ls_restrained_S_all 0.915
_refine_ls_R_factor_all 0.0597
_refine_ls_R_factor_gt 0.0323
_refine_ls_shift/su_max 0.001
_refine_ls_shift/su_mean 0.000
_refine_ls_structure_factor_coef Fsqd
_refine_ls_weighting_details 'calc w=1/[\s^2^(Fo^2^)+(0.0312P)^2^+0.0000P] where P=(Fo^2^+2Fc^2^)/3'
_refine_ls_weighting_scheme calc
_refine_ls_wR_factor_gt 0.0593
_refine_ls_wR_factor_ref 0.0629
_reflns_number_gt 4719
_reflns_number_total 6668
_reflns_threshold_expression >2sigma(I)
_cod_data_source_file b902490p.txt
_cod_data_source_block 6
_cod_depositor_comments
;
The following automatic conversions were performed:
'_symmetry_cell_setting' value 'Triclinic' changed to 'triclinic'
according to '/home/saulius/struct/CIF-dictionaries/cif_core.dic'
dictionary named 'cif_core.dic' version 2.4.1 from 2010-06-29.

Automatic conversion script
Id: cif_fix_enum 1527 2010-12-29 10:47:43Z saulius 
;
_cod_original_cell_volume 1700.89(10)
_cod_original_sg_symbol_H-M P-1
_cod_database_code 7001575

loop_
_symmetry_equiv_pos_as_xyz
'x, y, z'
'-x, -y, -z'

loop_
_atom_site_label
_atom_site_type_symbol
_atom_site_fract_x
_atom_site_fract_y
_atom_site_fract_z
_atom_site_U_iso_or_equiv
_atom_site_adp_type
_atom_site_occupancy
_atom_site_symmetry_multiplicity
_atom_site_calc_flag
_atom_site_refinement_flags
_atom_site_disorder_assembly
_atom_site_disorder_group
Bi1 Bi 0.30430(3) 0.50796(2) 0.37340(2) 0.03202(8) Uani 1 1 d . . .
Bi2 Bi 0.06318(3) 0.71061(2) 0.290590(19) 0.03129(8) Uani 1 1 d . . .
Br1 Br 0.57236(9) 0.42773(7) 0.38759(6) 0.0514(2) Uani 1 1 d . . .
Br2 Br 0.16351(12) 0.47850(8) 0.17406(6) 0.0665(3) Uani 1 1 d . . .
Br3 Br 0.03528(8) 0.55984(6) 0.40432(5) 0.03768(17) Uani 1 1 d . . .
Br4 Br 0.45283(9) 0.70024(6) 0.39118(7) 0.0513(2) Uani 1 1 d . . .
Br5 Br -0.13190(9) 0.79136(7) 0.36280(6) 0.0506(2) Uani 1 1 d . . .
Br6 Br 0.07625(10) 0.80680(7) 0.16444(6) 0.0588(3) Uani 1 1 d . . .
C1 C 0.1408(9) 0.2783(6) 0.4211(5) 0.051(2) Uani 1 1 d . . .
H1A H 0.0808 0.2112 0.4083 0.076 Uiso 1 1 calc R . .
H1B H 0.1162 0.3284 0.4701 0.076 Uiso 1 1 calc R . .
H1C H 0.2512 0.2828 0.4473 0.076 Uiso 1 1 calc R . .
C2 C 0.1581(7) 0.2105(5) 0.2262(5) 0.0280(15) Uani 1 1 d . . .
C3 C 0.0879(7) 0.1844(5) 0.1224(5) 0.0279(15) Uani 1 1 d . . .
H3 H 0.0142 0.2167 0.0966 0.033 Uiso 1 1 calc R . .
C4 C 0.1278(7) 0.1101(5) 0.0569(5) 0.0281(15) Uani 1 1 d . . .
H4 H 0.0795 0.0926 -0.0132 0.034 Uiso 1 1 calc R . .
C5 C 0.2389(7) 0.0603(5) 0.0929(5) 0.0256(14) Uani 1 1 d . . .
C6 C 0.3072(7) 0.0884(5) 0.1967(5) 0.0294(15) Uani 1 1 d . . .
H6 H 0.3804 0.0558 0.2225 0.035 Uiso 1 1 calc R . .
C7 C 0.2713(8) 0.1637(5) 0.2649(5) 0.0328(16) Uani 1 1 d . . .
H7 H 0.3218 0.1826 0.3349 0.039 Uiso 1 1 calc R . .
C8 C 0.2781(7) -0.0200(5) 0.0200(4) 0.0236(14) Uani 1 1 d . . .
C9 C 0.2576(7) -0.0228(5) -0.0784(4) 0.0265(15) Uani 1 1 d . . .
H9 H 0.2154 0.0258 -0.0995 0.032 Uiso 1 1 calc R . .
C10 C 0.2978(7) -0.0950(5) -0.1456(5) 0.0270(15) Uani 1 1 d . . .
C11 C 0.2848(7) -0.0942(5) -0.2491(4) 0.0262(15) Uani 1 1 d . . .
C12 C 0.2975(8) -0.0041(5) -0.2680(5) 0.0389(18) Uani 1 1 d . . .
H12 H 0.3029 0.0559 -0.2178 0.047 Uiso 1 1 calc R . .
C13 C 0.3024(9) -0.0015(6) -0.3603(5) 0.0429(19) Uani 1 1 d . . .
H13 H 0.3130 0.0599 -0.3710 0.052 Uiso 1 1 calc R . .
C14 C 0.2914(7) -0.0903(5) -0.4357(4) 0.0297(16) Uani 1 1 d . . .
C15 C 0.2182(11) 0.0097(6) -0.5736(6) 0.062(3) Uani 1 1 d . . .
H15A H 0.1194 0.0018 -0.5642 0.093 Uiso 1 1 calc R . .
H15B H 0.2019 0.0081 -0.6415 0.093 Uiso 1 1 calc R . .
H15C H 0.2894 0.0740 -0.5248 0.093 Uiso 1 1 calc R . .
C16 C 0.2784(8) -0.1795(5) -0.4186(5) 0.0357(17) Uani 1 1 d . . .
H16 H 0.2722 -0.2394 -0.4692 0.043 Uiso 1 1 calc R . .
C17 C 0.2742(8) -0.1814(5) -0.3258(5) 0.0347(17) Uani 1 1 d . . .
H17 H 0.2639 -0.2431 -0.3156 0.042 Uiso 1 1 calc R . .
C18 C 0.3593(7) -0.1689(5) -0.1145(5) 0.0271(15) Uani 1 1 d . . .
H18 H 0.3837 -0.2192 -0.1600 0.033 Uiso 1 1 calc R . .
C19 C 0.3848(7) -0.1682(5) -0.0160(5) 0.0268(15) Uani 1 1 d . . .
C20 C 0.3425(7) -0.0942(5) 0.0488(5) 0.0253(14) Uani 1 1 d . . .
H20 H 0.3575 -0.0939 0.1141 0.030 Uiso 1 1 calc R . .
C21 C 0.4707(7) -0.2382(5) 0.0189(5) 0.0275(15) Uani 1 1 d . . .
C22 C 0.5877(8) -0.2638(5) -0.0178(5) 0.0331(16) Uani 1 1 d . . .
H22 H 0.6055 -0.2398 -0.0665 0.040 Uiso 1 1 calc R . .
C23 C 0.6774(8) -0.3238(5) 0.0165(5) 0.0342(16) Uani 1 1 d . . .
H23 H 0.7541 -0.3402 -0.0095 0.041 Uiso 1 1 calc R . .
C24 C 0.6536(8) -0.3599(5) 0.0896(5) 0.0333(16) Uani 1 1 d . . .
C25 C 0.5373(8) -0.3372(6) 0.1254(5) 0.0408(19) Uani 1 1 d . . .
H25 H 0.5182 -0.3628 0.1729 0.049 Uiso 1 1 calc R . .
C26 C 0.4483(8) -0.2763(6) 0.0912(5) 0.0384(18) Uani 1 1 d . . .
H26 H 0.3714 -0.2605 0.1173 0.046 Uiso 1 1 calc R . .
C27 C 0.6850(10) -0.4947(7) 0.1942(7) 0.079(3) Uani 1 1 d . . .
H27A H 0.6924 -0.4442 0.2567 0.118 Uiso 1 1 calc R . .
H27B H 0.7362 -0.5450 0.2091 0.118 Uiso 1 1 calc R . .
H27C H 0.5762 -0.5273 0.1518 0.118 Uiso 1 1 calc R . .
S1 S 0.0927(2) 0.30161(14) 0.30432(13) 0.0346(4) Uani 1 1 d . . .
S2 S 0.3001(2) -0.09208(14) -0.55579(12) 0.0372(4) Uani 1 1 d . . .
S3 S 0.7789(2) -0.43430(15) 0.12876(15) 0.0482(5) Uani 1 1 d . . .

loop_
_atom_site_aniso_label
_atom_site_aniso_U_11
_atom_site_aniso_U_22
_atom_site_aniso_U_33
_atom_site_aniso_U_23
_atom_site_aniso_U_13
_atom_site_aniso_U_12
Bi1 0.03439(16) 0.03050(18) 0.03824(15) 0.01504(13) 0.01561(12) 0.01877(12)
Bi2 0.03584(16) 0.03652(19) 0.03168(15) 0.01903(13) 0.01558(12) 0.01812(12)
Br1 0.0532(5) 0.0628(6) 0.0563(5) 0.0257(4) 0.0289(4) 0.0398(4)
Br2 0.0955(7) 0.0714(7) 0.0365(4) 0.0175(4) 0.0272(5) 0.0320(5)
Br3 0.0403(4) 0.0425(5) 0.0435(4) 0.0211(4) 0.0230(3) 0.0216(3)
Br4 0.0478(5) 0.0413(5) 0.0738(6) 0.0255(4) 0.0288(4) 0.0145(4)
Br5 0.0520(5) 0.0565(6) 0.0559(5) 0.0192(4) 0.0302(4) 0.0317(4)
Br6 0.0626(5) 0.0764(7) 0.0452(5) 0.0412(5) 0.0170(4) 0.0079(5)
C1 0.064(5) 0.057(6) 0.044(5) 0.016(4) 0.034(4) 0.028(4)
C2 0.031(4) 0.021(4) 0.027(3) 0.000(3) 0.013(3) 0.006(3)
C3 0.026(3) 0.025(4) 0.034(4) 0.010(3) 0.012(3) 0.012(3)
C4 0.032(4) 0.029(4) 0.021(3) 0.008(3) 0.006(3) 0.010(3)
C5 0.026(3) 0.020(4) 0.030(4) 0.008(3) 0.011(3) 0.004(3)
C6 0.033(4) 0.027(4) 0.030(4) 0.010(3) 0.010(3) 0.017(3)
C7 0.037(4) 0.035(5) 0.029(4) 0.013(3) 0.012(3) 0.013(3)
C8 0.026(3) 0.014(4) 0.029(3) 0.006(3) 0.010(3) 0.003(3)
C9 0.028(4) 0.028(4) 0.030(3) 0.012(3) 0.012(3) 0.019(3)
C10 0.028(4) 0.024(4) 0.026(3) 0.002(3) 0.012(3) 0.006(3)
C11 0.024(3) 0.027(4) 0.024(3) 0.006(3) 0.006(3) 0.010(3)
C12 0.062(5) 0.025(5) 0.030(4) 0.005(3) 0.015(4) 0.027(4)
C13 0.075(6) 0.027(5) 0.034(4) 0.017(4) 0.019(4) 0.026(4)
C14 0.035(4) 0.031(5) 0.021(3) 0.007(3) 0.007(3) 0.014(3)
C15 0.113(8) 0.038(6) 0.043(5) 0.022(4) 0.029(5) 0.028(5)
C16 0.053(5) 0.027(4) 0.025(4) 0.005(3) 0.014(3) 0.014(3)
C17 0.049(4) 0.025(4) 0.036(4) 0.016(3) 0.018(3) 0.012(3)
C18 0.026(3) 0.021(4) 0.030(4) 0.002(3) 0.010(3) 0.010(3)
C19 0.032(4) 0.022(4) 0.029(3) 0.010(3) 0.011(3) 0.013(3)
C20 0.027(3) 0.023(4) 0.027(3) 0.009(3) 0.012(3) 0.008(3)
C21 0.030(4) 0.022(4) 0.026(3) 0.002(3) 0.010(3) 0.009(3)
C22 0.037(4) 0.038(5) 0.030(4) 0.016(3) 0.014(3) 0.016(3)
C23 0.038(4) 0.036(5) 0.031(4) 0.007(3) 0.016(3) 0.021(3)
C24 0.035(4) 0.025(4) 0.031(4) 0.009(3) 0.002(3) 0.010(3)
C25 0.042(4) 0.051(5) 0.045(4) 0.030(4) 0.020(4) 0.022(4)
C26 0.040(4) 0.045(5) 0.042(4) 0.022(4) 0.021(4) 0.020(4)
C27 0.055(6) 0.060(7) 0.095(7) 0.052(6) -0.017(5) -0.015(5)
S1 0.0373(10) 0.0313(11) 0.0375(10) 0.0071(8) 0.0191(8) 0.0161(8)
S2 0.0532(12) 0.0304(12) 0.0291(9) 0.0112(8) 0.0171(9) 0.0099(9)
S3 0.0517(12) 0.0343(13) 0.0467(11) 0.0128(10) -0.0002(10) 0.0202(9)

loop_
_atom_type_symbol
_atom_type_description
_atom_type_scat_dispersion_real
_atom_type_scat_dispersion_imag
_atom_type_scat_source
C C 0.0033 0.0016 'International Tables Vol C Tables 4.2.6.8 and 6.1.1.4'
H H 0.0000 0.0000 'International Tables Vol C Tables 4.2.6.8 and 6.1.1.4'
S S 0.1246 0.1234 'International Tables Vol C Tables 4.2.6.8 and 6.1.1.4'
Br Br -0.2901 2.4595 'International Tables Vol C Tables 4.2.6.8 and 6.1.1.4'
Bi Bi -4.1077 10.2566 'International Tables Vol C Tables 4.2.6.8 and 6.1.1.4'

loop_
_geom_angle_atom_site_label_1
_geom_angle_atom_site_label_2
_geom_angle_atom_site_label_3
_geom_angle
_geom_angle_site_symmetry_1
_geom_angle_site_symmetry_3
_geom_angle_publ_flag
Br2 Bi1 Br4 84.57(3) . . ?
Br2 Bi1 Br3 88.08(3) . . ?
Br4 Bi1 Br3 95.98(2) . . ?
Br2 Bi1 Br1 106.05(3) . . ?
Br4 Bi1 Br1 96.03(3) . . ?
Br3 Bi1 Br1 162.24(2) . . ?
Br2 Bi1 S1 81.35(4) . . ?
Br4 Bi1 S1 165.42(4) . . ?
Br3 Bi1 S1 79.86(4) . . ?
Br1 Bi1 S1 91.47(4) . . ?
Br2 Bi1 Br1 168.78(3) . 2_666 ?
Br4 Bi1 Br1 91.37(3) . 2_666 ?
Br3 Bi1 Br1 81.94(2) . 2_666 ?
Br1 Bi1 Br1 84.74(2) . 2_666 ?
S1 Bi1 Br1 101.77(4) . 2_666 ?
Br5 Bi2 Br6 99.39(3) . . ?
Br5 Bi2 S3 84.32(5) . 1_465 ?
Br6 Bi2 S3 87.40(4) . 1_465 ?
Br5 Bi2 S2 83.20(4) . 1_566 ?
Br6 Bi2 S2 81.71(4) . 1_566 ?
S3 Bi2 S2 161.86(5) 1_465 1_566 ?
Br5 Bi2 Br3 87.55(2) . . ?
Br6 Bi2 Br3 169.23(3) . . ?
S3 Bi2 Br3 85.09(4) 1_465 . ?
S2 Bi2 Br3 107.45(3) 1_566 . ?
Bi1 Br1 Bi1 95.26(2) . 2_666 ?
Bi1 Br3 Bi2 88.373(19) . . ?
S1 C1 H1A 109.5 . . ?
S1 C1 H1B 109.5 . . ?
H1A C1 H1B 109.5 . . ?
S1 C1 H1C 109.5 . . ?
H1A C1 H1C 109.5 . . ?
H1B C1 H1C 109.5 . . ?
C3 C2 C7 120.1(6) . . ?
C3 C2 S1 116.6(5) . . ?
C7 C2 S1 123.3(5) . . ?
C2 C3 C4 119.6(6) . . ?
C2 C3 H3 120.2 . . ?
C4 C3 H3 120.2 . . ?
C3 C4 C5 121.9(6) . . ?
C3 C4 H4 119.1 . . ?
C5 C4 H4 119.1 . . ?
C6 C5 C4 117.2(6) . . ?
C6 C5 C8 122.5(6) . . ?
C4 C5 C8 120.4(5) . . ?
C5 C6 C7 122.5(6) . . ?
C5 C6 H6 118.8 . . ?
C7 C6 H6 118.8 . . ?
C6 C7 C2 118.8(6) . . ?
C6 C7 H7 120.6 . . ?
C2 C7 H7 120.6 . . ?
C9 C8 C20 117.1(6) . . ?
C9 C8 C5 121.9(5) . . ?
C20 C8 C5 121.1(5) . . ?
C10 C9 C8 122.3(6) . . ?
C10 C9 H9 118.8 . . ?
C8 C9 H9 118.8 . . ?
C9 C10 C18 118.9(5) . . ?
C9 C10 C11 122.2(6) . . ?
C18 C10 C11 118.8(5) . . ?
C17 C11 C12 117.4(6) . . ?
C17 C11 C10 120.8(6) . . ?
C12 C11 C10 121.5(6) . . ?
C11 C12 C13 121.5(6) . . ?
C11 C12 H12 119.2 . . ?
C13 C12 H12 119.2 . . ?
C14 C13 C12 119.6(6) . . ?
C14 C13 H13 120.2 . . ?
C12 C13 H13 120.2 . . ?
C16 C14 C13 119.7(6) . . ?
C16 C14 S2 118.3(5) . . ?
C13 C14 S2 122.0(5) . . ?
S2 C15 H15A 109.5 . . ?
S2 C15 H15B 109.5 . . ?
H15A C15 H15B 109.5 . . ?
S2 C15 H15C 109.5 . . ?
H15A C15 H15C 109.5 . . ?
H15B C15 H15C 109.5 . . ?
C14 C16 C17 120.4(6) . . ?
C14 C16 H16 119.8 . . ?
C17 C16 H16 119.8 . . ?
C11 C17 C16 121.4(6) . . ?
C11 C17 H17 119.3 . . ?
C16 C17 H17 119.3 . . ?
C10 C18 C19 120.9(6) . . ?
C10 C18 H18 119.5 . . ?
C19 C18 H18 119.5 . . ?
C20 C19 C18 118.1(6) . . ?
C20 C19 C21 122.3(5) . . ?
C18 C19 C21 119.2(5) . . ?
C19 C20 C8 122.6(5) . . ?
C19 C20 H20 118.7 . . ?
C8 C20 H20 118.7 . . ?
C26 C21 C22 117.0(6) . . ?
C26 C21 C19 123.7(6) . . ?
C22 C21 C19 119.2(5) . . ?
C23 C22 C21 121.6(6) . . ?
C23 C22 H22 119.2 . . ?
C21 C22 H22 119.2 . . ?
C22 C23 C24 120.2(6) . . ?
C22 C23 H23 119.9 . . ?
C24 C23 H23 119.9 . . ?
C25 C24 C23 119.2(6) . . ?
C25 C24 S3 125.1(5) . . ?
C23 C24 S3 115.7(5) . . ?
C24 C25 C26 120.3(6) . . ?
C24 C25 H25 119.8 . . ?
C26 C25 H25 119.8 . . ?
C25 C26 C21 121.7(6) . . ?
C25 C26 H26 119.2 . . ?
C21 C26 H26 119.2 . . ?
S3 C27 H27A 109.5 . . ?
S3 C27 H27B 109.5 . . ?
H27A C27 H27B 109.5 . . ?
S3 C27 H27C 109.5 . . ?
H27A C27 H27C 109.5 . . ?
H27B C27 H27C 109.5 . . ?
C2 S1 C1 104.1(3) . . ?
C2 S1 Bi1 109.8(2) . . ?
C1 S1 Bi1 101.1(3) . . ?
C15 S2 C14 103.1(3) . . ?
C15 S2 Bi2 107.0(3) . 1_544 ?
C14 S2 Bi2 104.1(2) . 1_544 ?
C24 S3 C27 103.7(4) . . ?
C24 S3 Bi2 106.0(2) . 1_645 ?
C27 S3 Bi2 103.8(3) . 1_645 ?

loop_
_geom_bond_atom_site_label_1
_geom_bond_atom_site_label_2
_geom_bond_distance
_geom_bond_site_symmetry_2
_geom_bond_publ_flag
Bi1 Br2 2.7062(8) . ?
Bi1 Br4 2.7628(8) . ?
Bi1 Br3 2.8239(7) . ?
Bi1 Br1 2.8601(8) . ?
Bi1 S1 2.9522(18) . ?
Bi1 Br1 3.1487(8) 2_666 ?
Bi2 Br5 2.5999(8) . ?
Bi2 Br6 2.6422(7) . ?
Bi2 S3 2.908(2) 1_465 ?
Bi2 S2 3.0177(18) 1_566 ?
Bi2 Br3 3.1229(7) . ?
Br1 Bi1 3.1487(8) 2_666 ?
C1 S1 1.792(7) . ?
C1 H1A 0.9600 . ?
C1 H1B 0.9600 . ?
C1 H1C 0.9600 . ?
C2 C3 1.376(8) . ?
C2 C7 1.395(9) . ?
C2 S1 1.770(6) . ?
C3 C4 1.381(8) . ?
C3 H3 0.9300 . ?
C4 C5 1.400(8) . ?
C4 H4 0.9300 . ?
C5 C6 1.372(8) . ?
C5 C8 1.489(8) . ?
C6 C7 1.389(9) . ?
C6 H6 0.9300 . ?
C7 H7 0.9300 . ?
C8 C9 1.396(8) . ?
C8 C20 1.401(8) . ?
C9 C10 1.379(8) . ?
C9 H9 0.9300 . ?
C10 C18 1.397(9) . ?
C10 C11 1.501(8) . ?
C11 C17 1.372(9) . ?
C11 C12 1.387(9) . ?
C12 C13 1.389(9) . ?
C12 H12 0.9300 . ?
C13 C14 1.375(9) . ?
C13 H13 0.9300 . ?
C14 C16 1.361(9) . ?
C14 S2 1.792(6) . ?
C15 S2 1.784(8) . ?
C15 H15A 0.9600 . ?
C15 H15B 0.9600 . ?
C15 H15C 0.9600 . ?
C16 C17 1.391(8) . ?
C16 H16 0.9300 . ?
C17 H17 0.9300 . ?
C18 C19 1.400(8) . ?
C18 H18 0.9300 . ?
C19 C20 1.385(8) . ?
C19 C21 1.481(8) . ?
C20 H20 0.9300 . ?
C21 C26 1.389(8) . ?
C21 C22 1.395(9) . ?
C22 C23 1.378(9) . ?
C22 H22 0.9300 . ?
C23 C24 1.386(8) . ?
C23 H23 0.9300 . ?
C24 C25 1.373(9) . ?
C24 S3 1.771(7) . ?
C25 C26 1.383(9) . ?
C25 H25 0.9300 . ?
C26 H26 0.9300 . ?
C27 S3 1.789(8) . ?
C27 H27A 0.9600 . ?
C27 H27B 0.9600 . ?
C27 H27C 0.9600 . ?
S2 Bi2 3.0177(18) 1_544 ?
S3 Bi2 2.908(2) 1_645 ?

loop_
_geom_torsion_atom_site_label_1
_geom_torsion_atom_site_label_2
_geom_torsion_atom_site_label_3
_geom_torsion_atom_site_label_4
_geom_torsion
_geom_torsion_site_symmetry_1
_geom_torsion_site_symmetry_2
_geom_torsion_site_symmetry_3
_geom_torsion_site_symmetry_4
_geom_torsion_publ_flag
Br2 Bi1 Br1 Bi1 176.89(3) . . . 2_666 ?
Br4 Bi1 Br1 Bi1 90.83(3) . . . 2_666 ?
Br3 Bi1 Br1 Bi1 -41.51(9) . . . 2_666 ?
S1 Bi1 Br1 Bi1 -101.69(4) . . . 2_666 ?
Br1 Bi1 Br1 Bi1 0.0 2_666 . . 2_666 ?
Br2 Bi1 Br3 Bi2 -49.99(3) . . . . ?
Br4 Bi1 Br3 Bi2 34.34(2) . . . . ?
Br1 Bi1 Br3 Bi2 166.68(8) . . . . ?
S1 Bi1 Br3 Bi2 -131.55(4) . . . . ?
Br1 Bi1 Br3 Bi2 124.88(2) 2_666 . . . ?
Br5 Bi2 Br3 Bi1 -165.49(2) . . . . ?
Br6 Bi2 Br3 Bi1 64.06(14) . . . . ?
S3 Bi2 Br3 Bi1 110.01(4) 1_465 . . . ?
S2 Bi2 Br3 Bi1 -83.40(4) 1_566 . . . ?
C7 C2 C3 C4 1.4(9) . . . . ?
S1 C2 C3 C4 -176.8(5) . . . . ?
C2 C3 C4 C5 -0.3(9) . . . . ?
C3 C4 C5 C6 0.0(9) . . . . ?
C3 C4 C5 C8 179.6(5) . . . . ?
C4 C5 C6 C7 -0.8(9) . . . . ?
C8 C5 C6 C7 179.6(6) . . . . ?
C5 C6 C7 C2 1.9(10) . . . . ?
C3 C2 C7 C6 -2.2(10) . . . . ?
S1 C2 C7 C6 175.9(5) . . . . ?
C6 C5 C8 C9 -155.7(6) . . . . ?
C4 C5 C8 C9 24.8(9) . . . . ?
C6 C5 C8 C20 22.1(9) . . . . ?
C4 C5 C8 C20 -157.4(6) . . . . ?
C20 C8 C9 C10 0.2(9) . . . . ?
C5 C8 C9 C10 178.1(6) . . . . ?
C8 C9 C10 C18 0.8(9) . . . . ?
C8 C9 C10 C11 -176.3(6) . . . . ?
C9 C10 C11 C17 -158.3(6) . . . . ?
C18 C10 C11 C17 24.6(9) . . . . ?
C9 C10 C11 C12 27.8(9) . . . . ?
C18 C10 C11 C12 -149.4(6) . . . . ?
C17 C11 C12 C13 -1.2(10) . . . . ?
C10 C11 C12 C13 173.0(6) . . . . ?
C11 C12 C13 C14 1.2(11) . . . . ?
C12 C13 C14 C16 -1.0(11) . . . . ?
C12 C13 C14 S2 -179.0(5) . . . . ?
C13 C14 C16 C17 0.8(10) . . . . ?
S2 C14 C16 C17 178.8(5) . . . . ?
C12 C11 C17 C16 0.9(9) . . . . ?
C10 C11 C17 C16 -173.3(6) . . . . ?
C14 C16 C17 C11 -0.8(10) . . . . ?
C9 C10 C18 C19 -2.0(9) . . . . ?
C11 C10 C18 C19 175.2(6) . . . . ?
C10 C18 C19 C20 2.1(9) . . . . ?
C10 C18 C19 C21 -171.4(6) . . . . ?
C18 C19 C20 C8 -1.0(9) . . . . ?
C21 C19 C20 C8 172.2(6) . . . . ?
C9 C8 C20 C19 -0.1(9) . . . . ?
C5 C8 C20 C19 -178.0(6) . . . . ?
C20 C19 C21 C26 34.9(10) . . . . ?
C18 C19 C21 C26 -151.9(6) . . . . ?
C20 C19 C21 C22 -141.3(6) . . . . ?
C18 C19 C21 C22 31.8(9) . . . . ?
C26 C21 C22 C23 -0.3(10) . . . . ?
C19 C21 C22 C23 176.2(6) . . . . ?
C21 C22 C23 C24 -0.4(11) . . . . ?
C22 C23 C24 C25 1.6(10) . . . . ?
C22 C23 C24 S3 -178.9(5) . . . . ?
C23 C24 C25 C26 -2.0(11) . . . . ?
S3 C24 C25 C26 178.6(6) . . . . ?
C24 C25 C26 C21 1.3(11) . . . . ?
C22 C21 C26 C25 -0.1(10) . . . . ?
C19 C21 C26 C25 -176.5(7) . . . . ?
C3 C2 S1 C1 156.9(5) . . . . ?
C7 C2 S1 C1 -21.3(7) . . . . ?
C3 C2 S1 Bi1 -95.6(5) . . . . ?
C7 C2 S1 Bi1 86.3(6) . . . . ?
Br2 Bi1 S1 C2 70.6(2) . . . . ?
Br4 Bi1 S1 C2 85.7(3) . . . . ?
Br3 Bi1 S1 C2 160.2(2) . . . . ?
Br1 Bi1 S1 C2 -35.4(2) . . . . ?
Br1 Bi1 S1 C2 -120.3(2) 2_666 . . . ?
Br2 Bi1 S1 C1 -179.8(2) . . . . ?
Br4 Bi1 S1 C1 -164.8(3) . . . . ?
Br3 Bi1 S1 C1 -90.2(2) . . . . ?
Br1 Bi1 S1 C1 74.2(2) . . . . ?
Br1 Bi1 S1 C1 -10.8(3) 2_666 . . . ?
C16 C14 S2 C15 151.8(6) . . . . ?
C13 C14 S2 C15 -30.2(7) . . . . ?
C16 C14 S2 Bi2 40.2(5) . . . 1_544 ?
C13 C14 S2 Bi2 -141.8(6) . . . 1_544 ?
C25 C24 S3 C27 14.2(7) . . . . ?
C23 C24 S3 C27 -165.2(5) . . . . ?
C25 C24 S3 Bi2 -94.7(6) . . . 1_645 ?
C23 C24 S3 Bi2 85.8(5) . . . 1_645 ?
